data_7206646
loop_
_publ_author_name
'Huang, Fu-Ping'
'Bian, He-Dong'
'Yu, Qing'
'Tian, Jin-Lei'
'Liang, Hong'
'Yan, Shi-Ping'
'Liao, Dai-Zheng'
'Cheng, Peng'

_publ_section_title
;
 Coordination assemblies of Coii/Niii/Mnii/Znii with
 1,1&#x2032;-biphenyl-2,2&#x2032;-dicarboxylic acid and three positional
 isomeric ligands: structural diversity and properties
;
_journal_issue 21
_journal_name_full CrystEngComm
_journal_page_first 6538
_journal_paper_doi 10.1039/c1ce05562c
_journal_volume 13
_journal_year 2011
_chemical_formula_sum 'C26 H19 N5 O5 Zn'
_chemical_formula_weight 546.85
_chemical_name_systematic
;
?
;
_space_group_IT_number 14
_symmetry_cell_setting monoclinic
_symmetry_space_group_name_Hall '-P 2yn'
_symmetry_space_group_name_H-M 'P 1 21/n 1'
_atom_sites_solution_hydrogens geom
_atom_sites_solution_primary direct
_atom_sites_solution_secondary difmap
_audit_creation_method SHELXL-97
_cell_angle_alpha 90.00
_cell_angle_beta 106.79(3)
_cell_angle_gamma 90.00
_cell_formula_units_Z 4
_cell_length_a 9.0580(18)
_cell_length_b 20.067(4)
_cell_length_c 12.886(3)
_cell_measurement_temperature 293(2)
_cell_volume 2242.4(9)
_computing_structure_refinement 'SHELXL-97 (Sheldrick, 1997)'
_computing_structure_solution 'SHELXS-97 (Sheldrick, 1990)'
_diffrn_ambient_temperature 293(2)
_diffrn_measured_fraction_theta_full 0.997
_diffrn_measured_fraction_theta_max 0.997
_diffrn_radiation_monochromator graphite
_diffrn_radiation_source 'fine-focus sealed tube'
_diffrn_radiation_type MoK\a
_diffrn_radiation_wavelength 0.71073
_diffrn_reflns_av_R_equivalents 0.0757
_diffrn_reflns_av_sigmaI/netI 0.0739
_diffrn_reflns_limit_h_max 10
_diffrn_reflns_limit_h_min -10
_diffrn_reflns_limit_k_max 23
_diffrn_reflns_limit_k_min -22
_diffrn_reflns_limit_l_max 15
_diffrn_reflns_limit_l_min -13
_diffrn_reflns_number 12918
_diffrn_reflns_theta_full 25.25
_diffrn_reflns_theta_max 25.25
_diffrn_reflns_theta_min 3.10
_exptl_absorpt_coefficient_mu 1.147
_exptl_absorpt_correction_T_max 0.912
_exptl_absorpt_correction_T_min 0.749
_exptl_absorpt_correction_type multi-scan
_exptl_absorpt_process_details SADABS
_exptl_crystal_colour COLORLESS
_exptl_crystal_density_diffrn 1.620
_exptl_crystal_density_method 'not measured'
_exptl_crystal_description BLOCK
_exptl_crystal_F_000 1456
_exptl_crystal_size_max 0.40
_exptl_crystal_size_mid 0.21
_exptl_crystal_size_min 0.08
_refine_diff_density_max 0.788
_refine_diff_density_min -0.640
_refine_diff_density_rms 0.095
_refine_ls_extinction_method none
_refine_ls_goodness_of_fit_ref 1.012
_refine_ls_hydrogen_treatment mixed
_refine_ls_matrix_type full
_refine_ls_number_parameters 346
_refine_ls_number_reflns 4045
_refine_ls_number_restraints 4
_refine_ls_restrained_S_all 1.012
_refine_ls_R_factor_all 0.0734
_refine_ls_R_factor_gt 0.0562
_refine_ls_shift/su_max 0.027
_refine_ls_shift/su_mean 0.001
_refine_ls_structure_factor_coef Fsqd
_refine_ls_weighting_details 'calc w=1/[\s^2^(Fo^2^)+(0.0623P)^2^+3.0000P] where P=(Fo^2^+2Fc^2^)/3'
_refine_ls_weighting_scheme calc
_refine_ls_wR_factor_gt 0.1267
_refine_ls_wR_factor_ref 0.1369
_reflns_number_gt 3308
_reflns_number_total 4045
_reflns_threshold_expression >2sigma(I)
_cod_data_source_file c1ce05562c.txt
_cod_data_source_block 3
_cod_depositor_comments
;
The following automatic conversions were performed:

'_symmetry_cell_setting' value 'MONOCLINIC' changed to 'monoclinic'
according to /home/saulius/struct/CIF-dictionaries/cif_core.dic
dictionary named 'cif_core.dic' version 2.4.1 from
2010-06-29.

'_exptl_absorpt_correction_type' value 'MULTI-SCAN'
changed to 'multi-scan' according to
/home/saulius/struct/CIF-dictionaries/cif_core.dic dictionary named
'cif_core.dic' version 2.4.1 from 2010-06-29.

Automatic conversion script
Id: cif_fix_values 1715 2011-07-08 13:25:40Z adriana 
;
_cod_original_cell_volume 2242.4(8)
_cod_original_sg_symbol_H-M P21/N
_cod_database_code 7206646

loop_
_symmetry_equiv_pos_as_xyz
'x, y, z'
'-x+1/2, y+1/2, -z+1/2'
'-x, -y, -z'
'x-1/2, -y-1/2, z-1/2'

loop_
_atom_site_label
_atom_site_type_symbol
_atom_site_fract_x
_atom_site_fract_y
_atom_site_fract_z
_atom_site_U_iso_or_equiv
_atom_site_adp_type
_atom_site_occupancy
_atom_site_symmetry_multiplicity
_atom_site_calc_flag
_atom_site_refinement_flags
Zn1 Zn 0.25271(5) 0.99152(2) 0.02210(4) 0.02084(17) Uani 1 1 d .
C1 C 0.5556(4) 0.92380(19) 0.0775(3) 0.0211(8) Uani 1 1 d .
C2 C 0.6259(4) 0.85905(19) 0.0636(3) 0.0238(9) Uani 1 1 d .
C3 C 0.5466(5) 0.8147(2) -0.0145(4) 0.0361(11) Uani 1 1 d .
H3A H 0.4459 0.8250 -0.0539 0.043 Uiso 1 1 calc R
C4 C 0.6099(5) 0.7563(2) -0.0365(4) 0.0436(13) Uani 1 1 d .
H4A H 0.5545 0.7278 -0.0907 0.052 Uiso 1 1 calc R
C5 C 0.7525(5) 0.7416(2) 0.0221(4) 0.0432(13) Uani 1 1 d .
H5 H 0.7987 0.7023 0.0092 0.052 Uiso 1 1 calc R
C6 C 0.8306(5) 0.7840(2) 0.1005(4) 0.0373(11) Uani 1 1 d .
H6A H 0.9299 0.7724 0.1411 0.045 Uiso 1 1 calc R
C7 C 0.7699(4) 0.8439(2) 0.1233(4) 0.0264(9) Uani 1 1 d .
C8 C 0.8551(4) 0.8843(2) 0.2186(4) 0.0257(9) Uani 1 1 d .
C9 C 0.8164(5) 0.8790(2) 0.3151(4) 0.0396(12) Uani 1 1 d .
H9A H 0.7275 0.8558 0.3148 0.048 Uiso 1 1 calc R
C10 C 0.9032(6) 0.9063(3) 0.4102(4) 0.0484(14) Uani 1 1 d .
H10A H 0.8725 0.9024 0.4728 0.058 Uiso 1 1 calc R
C11 C 1.0306(6) 0.9380(3) 0.4120(4) 0.0459(13) Uani 1 1 d .
H11A H 1.0940 0.9550 0.4767 0.055 Uiso 1 1 calc R
C12 C 1.0693(5) 0.9457(2) 0.3178(4) 0.0361(11) Uani 1 1 d .
H12A H 1.1584 0.9692 0.3195 0.043 Uiso 1 1 calc R
C13 C 0.9821(4) 0.9202(2) 0.2209(3) 0.0239(9) Uani 1 1 d .
C14 C 1.0214(4) 0.93619(19) 0.1181(3) 0.0223(9) Uani 1 1 d .
C15 C 0.1736(5) 0.9163(2) -0.2059(4) 0.0296(10) Uani 1 1 d .
H15A H 0.1999 0.9565 -0.2317 0.035 Uiso 1 1 calc R
C16 C 0.1435(6) 0.8623(2) -0.2746(4) 0.0386(11) Uani 1 1 d .
H16A H 0.1452 0.8668 -0.3460 0.046 Uiso 1 1 calc R
C17 C 0.1107(5) 0.8016(2) -0.2368(4) 0.0331(10) Uani 1 1 d .
H17A H 0.0918 0.7644 -0.2816 0.040 Uiso 1 1 calc R
C18 C 0.1067(4) 0.79753(19) -0.1306(3) 0.0229(9) Uani 1 1 d .
C19 C 0.1324(4) 0.85505(19) -0.0687(3) 0.0227(9) Uani 1 1 d .
H19A H 0.1253 0.8525 0.0017 0.027 Uiso 1 1 calc R
C20 C 0.0805(4) 0.7357(2) -0.0773(3) 0.0228(9) Uani 1 1 d .
C21 C 0.0830(4) 0.6599(2) 0.0353(3) 0.0254(9) Uani 1 1 d .
C22 C 0.1111(5) 0.6236(2) 0.1390(3) 0.0264(9) Uani 1 1 d .
C23 C 0.0427(6) 0.5640(2) 0.1472(4) 0.0413(12) Uani 1 1 d .
H23A H -0.0238 0.5445 0.0858 0.050 Uiso 1 1 calc R
C24 C 0.0721(5) 0.5327(2) 0.2460(4) 0.0387(12) Uani 1 1 d .
H24A H 0.0230 0.4923 0.2489 0.046 Uiso 1 1 calc R
C25 C 0.2301(5) 0.6137(2) 0.3280(4) 0.0347(11) Uani 1 1 d .
H25A H 0.2960 0.6321 0.3906 0.042 Uiso 1 1 calc R
C26 C 0.2072(5) 0.6484(2) 0.2324(4) 0.0358(11) Uani 1 1 d .
H26A H 0.2574 0.6888 0.2318 0.043 Uiso 1 1 calc R
N1 N 0.1666(4) 0.91348(16) -0.1035(3) 0.0234(8) Uani 1 1 d .
N2 N 0.1388(4) 0.72123(16) 0.0261(3) 0.0252(8) Uani 1 1 d .
N3 N -0.0061(4) 0.68566(16) -0.1273(3) 0.0265(8) Uani 1 1 d D
N4 N -0.0060(4) 0.63589(17) -0.0559(3) 0.0287(8) Uani 1 1 d .
N5 N 0.1648(4) 0.55612(16) 0.3363(3) 0.0259(8) Uani 1 1 d .
O1 O 0.4250(3) 0.92162(13) 0.0833(2) 0.0237(6) Uani 1 1 d .
O2 O 0.6277(3) 0.97644(13) 0.0829(2) 0.0234(6) Uani 1 1 d .
O3 O 0.9196(3) 0.94253(13) 0.0318(2) 0.0222(6) Uani 1 1 d .
O4 O 1.1554(3) 0.94276(14) 0.1272(2) 0.0253(6) Uani 1 1 d .
O5 O 0.3455(5) 0.80653(19) 0.1672(3) 0.0563(11) Uani 1 1 d D
H3 H -0.070(5) 0.686(2) -0.198(2) 0.046(15) Uiso 1 1 d D
H5A H 0.265(6) 0.785(3) 0.133(6) 0.16(4) Uiso 1 1 d D
H5B H 0.350(6) 0.8431(16) 0.137(4) 0.058(17) Uiso 1 1 d D

loop_
_atom_site_aniso_label
_atom_site_aniso_U_11
_atom_site_aniso_U_22
_atom_site_aniso_U_33
_atom_site_aniso_U_23
_atom_site_aniso_U_13
_atom_site_aniso_U_12
Zn1 0.0174(3) 0.0182(3) 0.0273(3) -0.00143(19) 0.00715(19) -0.00059(18)
C1 0.021(2) 0.020(2) 0.022(2) -0.0018(16) 0.0057(16) 0.0004(16)
C2 0.0165(19) 0.019(2) 0.036(3) 0.0005(18) 0.0080(18) -0.0027(16)
C3 0.022(2) 0.027(2) 0.058(3) -0.013(2) 0.010(2) -0.0048(19)
C4 0.041(3) 0.028(3) 0.067(4) -0.021(2) 0.023(3) -0.008(2)
C5 0.040(3) 0.024(2) 0.073(4) -0.011(2) 0.028(3) 0.005(2)
C6 0.028(2) 0.029(2) 0.059(3) 0.000(2) 0.018(2) 0.006(2)
C7 0.025(2) 0.021(2) 0.037(3) 0.0029(18) 0.0157(19) 0.0002(17)
C8 0.018(2) 0.025(2) 0.033(3) 0.0065(18) 0.0064(18) 0.0036(17)
C9 0.035(3) 0.046(3) 0.045(3) 0.004(2) 0.022(2) 0.000(2)
C10 0.049(3) 0.070(4) 0.033(3) 0.003(3) 0.023(3) -0.001(3)
C11 0.039(3) 0.063(4) 0.036(3) -0.006(3) 0.010(2) -0.006(3)
C12 0.031(2) 0.044(3) 0.034(3) -0.003(2) 0.010(2) -0.006(2)
C13 0.0183(19) 0.024(2) 0.029(2) -0.0001(18) 0.0064(17) 0.0023(16)
C14 0.024(2) 0.017(2) 0.027(2) -0.0040(17) 0.0098(19) 0.0003(16)
C15 0.035(2) 0.022(2) 0.031(3) 0.0036(18) 0.010(2) -0.0055(18)
C16 0.060(3) 0.031(3) 0.027(3) -0.004(2) 0.015(2) -0.009(2)
C17 0.046(3) 0.024(2) 0.029(3) -0.0014(19) 0.011(2) -0.008(2)
C18 0.0193(19) 0.022(2) 0.025(2) 0.0004(17) 0.0022(17) -0.0007(16)
C19 0.023(2) 0.021(2) 0.024(2) -0.0011(17) 0.0066(17) 0.0007(16)
C20 0.025(2) 0.020(2) 0.024(2) -0.0009(17) 0.0082(18) -0.0002(16)
C21 0.024(2) 0.022(2) 0.028(2) 0.0036(18) 0.0047(18) 0.0005(17)
C22 0.028(2) 0.022(2) 0.028(2) 0.0041(17) 0.0069(18) 0.0005(17)
C23 0.049(3) 0.038(3) 0.029(3) 0.007(2) -0.002(2) -0.015(2)
C24 0.039(3) 0.028(2) 0.044(3) 0.009(2) 0.004(2) -0.013(2)
C25 0.035(2) 0.029(3) 0.034(3) 0.003(2) 0.000(2) -0.009(2)
C26 0.040(3) 0.029(2) 0.031(3) 0.004(2) 0.000(2) -0.008(2)
N1 0.0227(17) 0.0204(18) 0.026(2) 0.0021(14) 0.0058(14) -0.0011(14)
N2 0.0270(18) 0.0197(18) 0.026(2) 0.0026(14) 0.0034(15) -0.0021(14)
N3 0.0323(19) 0.0208(18) 0.024(2) -0.0002(15) 0.0038(16) -0.0026(15)
N4 0.0310(19) 0.0214(18) 0.030(2) 0.0029(16) 0.0039(16) -0.0020(15)
N5 0.0231(17) 0.0226(19) 0.030(2) 0.0036(15) 0.0038(15) 0.0010(14)
O1 0.0157(14) 0.0190(14) 0.0376(18) 0.0031(12) 0.0096(12) 0.0009(11)
O2 0.0234(14) 0.0176(14) 0.0316(17) -0.0011(12) 0.0116(12) -0.0032(12)
O3 0.0132(13) 0.0220(15) 0.0293(17) 0.0012(12) 0.0028(12) 0.0010(11)
O4 0.0164(14) 0.0306(16) 0.0303(17) 0.0007(12) 0.0087(12) -0.0005(11)
O5 0.070(3) 0.036(2) 0.042(2) 0.0150(18) -0.0166(19) -0.0178(19)

loop_
_atom_type_symbol
_atom_type_description
_atom_type_scat_dispersion_real
_atom_type_scat_dispersion_imag
_atom_type_scat_source
C C 0.0033 0.0016 'International Tables Vol C Tables 4.2.6.8 and 6.1.1.4'
H H 0.0000 0.0000 'International Tables Vol C Tables 4.2.6.8 and 6.1.1.4'
N N 0.0061 0.0033 'International Tables Vol C Tables 4.2.6.8 and 6.1.1.4'
O O 0.0106 0.0060 'International Tables Vol C Tables 4.2.6.8 and 6.1.1.4'
Zn Zn 0.2839 1.4301 'International Tables Vol C Tables 4.2.6.8 and 6.1.1.4'

loop_
_geom_angle_atom_site_label_1
_geom_angle_atom_site_label_2
_geom_angle_atom_site_label_3
_geom_angle
_geom_angle_site_symmetry_1
_geom_angle_site_symmetry_3
_geom_angle_publ_flag
O3 Zn1 O4 95.89(11) 3_675 1_455 y
O3 Zn1 O2 94.04(11) 3_675 3_675 y
O4 Zn1 O2 169.12(11) 1_455 3_675 y
O3 Zn1 O1 177.09(11) 3_675 . y
O4 Zn1 O1 81.21(10) 1_455 . y
O2 Zn1 O1 88.87(11) 3_675 . y
O3 Zn1 N5 86.67(12) 3_675 2 y
O4 Zn1 N5 80.86(12) 1_455 2 y
O2 Zn1 N5 104.17(12) 3_675 2 y
O1 Zn1 N5 92.61(12) . 2 y
O3 Zn1 N1 97.94(12) 3_675 . y
O4 Zn1 N1 91.00(12) 1_455 . y
O2 Zn1 N1 83.24(11) 3_675 . y
O1 Zn1 N1 82.40(12) . . y
N5 Zn1 N1 171.05(12) 2 . y
O1 C1 O2 122.7(4) . . ?
O1 C1 C2 116.0(3) . . ?
O2 C1 C2 121.3(3) . . ?
C7 C2 C3 119.1(4) . . ?
C7 C2 C1 120.6(4) . . ?
C3 C2 C1 120.2(4) . . ?
C4 C3 C2 122.8(4) . . ?
C4 C3 H3A 118.6 . . ?
C2 C3 H3A 118.6 . . ?
C5 C4 C3 118.0(5) . . ?
C5 C4 H4A 121.0 . . ?
C3 C4 H4A 121.0 . . ?
C4 C5 C6 119.8(4) . . ?
C4 C5 H5 120.1 . . ?
C6 C5 H5 120.1 . . ?
C5 C6 C7 123.3(4) . . ?
C5 C6 H6A 118.3 . . ?
C7 C6 H6A 118.3 . . ?
C2 C7 C6 116.9(4) . . ?
C2 C7 C8 122.4(4) . . ?
C6 C7 C8 120.3(4) . . ?
C13 C8 C9 117.1(4) . . ?
C13 C8 C7 123.0(4) . . ?
C9 C8 C7 119.4(4) . . ?
C10 C9 C8 122.9(5) . . ?
C10 C9 H9A 118.5 . . ?
C8 C9 H9A 118.5 . . ?
C11 C10 C9 119.1(5) . . ?
C11 C10 H10A 120.5 . . ?
C9 C10 H10A 120.5 . . ?
C10 C11 C12 119.3(5) . . ?
C10 C11 H11A 120.4 . . ?
C12 C11 H11A 120.4 . . ?
C11 C12 C13 122.7(4) . . ?
C11 C12 H12A 118.6 . . ?
C13 C12 H12A 118.6 . . ?
C8 C13 C12 118.8(4) . . ?
C8 C13 C14 120.8(4) . . ?
C12 C13 C14 120.2(4) . . ?
O4 C14 O3 123.6(4) . . ?
O4 C14 C13 115.5(4) . . ?
O3 C14 C13 120.9(3) . . ?
N1 C15 C16 122.9(4) . . ?
N1 C15 H15A 118.5 . . ?
C16 C15 H15A 118.5 . . ?
C17 C16 C15 119.5(4) . . ?
C17 C16 H16A 120.2 . . ?
C15 C16 H16A 120.2 . . ?
C16 C17 C18 118.3(4) . . ?
C16 C17 H17A 120.9 . . ?
C18 C17 H17A 120.9 . . ?
C17 C18 C19 118.2(4) . . ?
C17 C18 C20 124.5(4) . . ?
C19 C18 C20 117.3(4) . . ?
N1 C19 C18 124.1(4) . . ?
N1 C19 H19A 117.9 . . ?
C18 C19 H19A 117.9 . . ?
N2 C20 N3 109.6(3) . . ?
N2 C20 C18 125.9(4) . . ?
N3 C20 C18 124.5(4) . . ?
N4 C21 N2 113.9(4) . . ?
N4 C21 C22 122.1(4) . . ?
N2 C21 C22 124.0(4) . . ?
C26 C22 C23 116.2(4) . . ?
C26 C22 C21 121.3(4) . . ?
C23 C22 C21 122.6(4) . . ?
C22 C23 C24 120.1(4) . . ?
C22 C23 H23A 120.0 . . ?
C24 C23 H23A 120.0 . . ?
N5 C24 C23 124.2(4) . . ?
N5 C24 H24A 117.9 . . ?
C23 C24 H24A 117.9 . . ?
N5 C25 C26 124.2(4) . . ?
N5 C25 H25A 117.9 . . ?
C26 C25 H25A 117.9 . . ?
C22 C26 C25 119.9(4) . . ?
C22 C26 H26A 120.0 . . ?
C25 C26 H26A 120.0 . . ?
C19 N1 C15 116.9(3) . . ?
C19 N1 Zn1 116.3(3) . . ?
C15 N1 Zn1 125.5(3) . . ?
C20 N2 C21 103.8(3) . . ?
C20 N3 N4 110.1(3) . . ?
C20 N3 H3 126(3) . . ?
N4 N3 H3 123(3) . . ?
C21 N4 N3 102.6(3) . . ?
C24 N5 C25 115.5(4) . . ?
C24 N5 Zn1 120.4(3) . 2_545 ?
C25 N5 Zn1 122.3(3) . 2_545 ?
C1 O1 Zn1 126.5(3) . . ?
C1 O2 Zn1 126.8(3) . 3_675 ?
C14 O3 Zn1 133.2(3) . 3_675 ?
C14 O4 Zn1 127.1(3) . 1_655 ?
H5A O5 H5B 111(3) . . ?

loop_
_geom_bond_atom_site_label_1
_geom_bond_atom_site_label_2
_geom_bond_distance
_geom_bond_site_symmetry_2
_geom_bond_publ_flag
Zn1 O3 2.011(3) 3_675 y
Zn1 O4 2.063(3) 1_455 y
Zn1 O2 2.065(3) 3_675 y
Zn1 O1 2.077(3) . y
Zn1 N5 2.186(3) 2 y
Zn1 N1 2.225(3) . y
C1 O1 1.208(4) . ?
C1 O2 1.233(4) . ?
C1 C2 1.480(5) . ?
C2 C7 1.344(5) . ?
C2 C3 1.379(6) . ?
C3 C4 1.370(6) . ?
C3 H3A 0.9300 . ?
C4 C5 1.328(7) . ?
C4 H4A 0.9300 . ?
C5 C6 1.353(7) . ?
C5 H5 0.9300 . ?
C6 C7 1.388(6) . ?
C6 H6A 0.9300 . ?
C7 C8 1.488(6) . ?
C8 C13 1.350(5) . ?
C8 C9 1.389(6) . ?
C9 C10 1.365(7) . ?
C9 H9A 0.9300 . ?
C10 C11 1.312(7) . ?
C10 H10A 0.9300 . ?
C11 C12 1.366(7) . ?
C11 H11A 0.9300 . ?
C12 C13 1.369(6) . ?
C12 H12A 0.9300 . ?
C13 C14 1.502(6) . ?
C14 O4 1.193(4) . ?
C14 O3 1.229(5) . ?
C15 N1 1.339(5) . ?
C15 C16 1.375(6) . ?
C15 H15A 0.9300 . ?
C16 C17 1.374(6) . ?
C16 H16A 0.9300 . ?
C17 C18 1.383(6) . ?
C17 H17A 0.9300 . ?
C18 C19 1.384(5) . ?
C18 C20 1.470(5) . ?
C19 N1 1.324(5) . ?
C19 H19A 0.9300 . ?
C20 N2 1.316(5) . ?
C20 N3 1.321(5) . ?
C21 N4 1.310(5) . ?
C21 N2 1.349(5) . ?
C21 C22 1.477(6) . ?
C22 C26 1.361(6) . ?
C22 C23 1.365(6) . ?
C23 C24 1.375(6) . ?
C23 H23A 0.9300 . ?
C24 N5 1.310(6) . ?
C24 H24A 0.9300 . ?
C25 N5 1.316(5) . ?
C25 C26 1.378(6) . ?
C25 H25A 0.9300 . ?
C26 H26A 0.9300 . ?
N3 N4 1.358(5) . ?
N3 H3 0.923(19) . ?
N5 Zn1 2.186(3) 2_545 ?
O2 Zn1 2.065(3) 3_675 ?
O3 Zn1 2.011(3) 3_675 ?
O4 Zn1 2.063(3) 1_655 ?
O5 H5A 0.85(2) . ?
O5 H5B 0.840(19) . ?

loop_
_geom_torsion_atom_site_label_1
_geom_torsion_atom_site_label_2
_geom_torsion_atom_site_label_3
_geom_torsion_atom_site_label_4
_geom_torsion
_geom_torsion_site_symmetry_1
_geom_torsion_site_symmetry_4
O1 C1 C2 C7 -134.2(4) . .
O2 C1 C2 C7 45.7(6) . .
O1 C1 C2 C3 48.7(6) . .
O2 C1 C2 C3 -131.3(4) . .
C7 C2 C3 C4 -2.0(7) . .
C1 C2 C3 C4 175.1(4) . .
C2 C3 C4 C5 1.5(8) . .
C3 C4 C5 C6 -0.1(8) . .
C4 C5 C6 C7 -0.8(8) . .
C3 C2 C7 C6 1.0(6) . .
C1 C2 C7 C6 -176.1(4) . .
C3 C2 C7 C8 -171.6(4) . .
C1 C2 C7 C8 11.3(6) . .
C5 C6 C7 C2 0.3(7) . .
C5 C6 C7 C8 173.1(4) . .
C2 C7 C8 C13 -113.3(5) . .
C6 C7 C8 C13 74.4(5) . .
C2 C7 C8 C9 75.3(6) . .
C6 C7 C8 C9 -97.1(5) . .
C13 C8 C9 C10 -2.2(7) . .
C7 C8 C9 C10 169.8(4) . .
C8 C9 C10 C11 -1.4(8) . .
C9 C10 C11 C12 3.2(8) . .
C10 C11 C12 C13 -1.6(8) . .
C9 C8 C13 C12 3.7(6) . .
C7 C8 C13 C12 -167.9(4) . .
C9 C8 C13 C14 -172.1(4) . .
C7 C8 C13 C14 16.3(6) . .
C11 C12 C13 C8 -2.0(7) . .
C11 C12 C13 C14 173.8(4) . .
C8 C13 C14 O4 -150.8(4) . .
C12 C13 C14 O4 33.5(6) . .
C8 C13 C14 O3 30.0(6) . .
C12 C13 C14 O3 -145.7(4) . .
N1 C15 C16 C17 -2.7(7) . .
C15 C16 C17 C18 1.1(7) . .
C16 C17 C18 C19 1.4(6) . .
C16 C17 C18 C20 -177.0(4) . .
C17 C18 C19 N1 -2.7(6) . .
C20 C18 C19 N1 175.9(3) . .
C17 C18 C20 N2 148.0(4) . .
C19 C18 C20 N2 -30.5(6) . .
C17 C18 C20 N3 -31.8(6) . .
C19 C18 C20 N3 149.7(4) . .
N4 C21 C22 C26 178.2(4) . .
N2 C21 C22 C26 -5.3(6) . .
N4 C21 C22 C23 -2.1(6) . .
N2 C21 C22 C23 174.4(4) . .
C26 C22 C23 C24 0.3(7) . .
C21 C22 C23 C24 -179.4(4) . .
C22 C23 C24 N5 -0.5(8) . .
C23 C22 C26 C25 -0.2(7) . .
C21 C22 C26 C25 179.5(4) . .
N5 C25 C26 C22 0.4(7) . .
C18 C19 N1 C15 1.2(6) . .
C18 C19 N1 Zn1 -166.9(3) . .
C16 C15 N1 C19 1.6(6) . .
C16 C15 N1 Zn1 168.4(3) . .
O3 Zn1 N1 C19 -117.1(3) 3_675 .
O4 Zn1 N1 C19 -21.0(3) 1_455 .
O2 Zn1 N1 C19 149.7(3) 3_675 .
O1 Zn1 N1 C19 60.0(3) . .
N5 Zn1 N1 C19 3.5(9) 2 .
O3 Zn1 N1 C15 76.0(3) 3_675 .
O4 Zn1 N1 C15 172.1(3) 1_455 .
O2 Zn1 N1 C15 -17.2(3) 3_675 .
O1 Zn1 N1 C15 -106.9(3) . .
N5 Zn1 N1 C15 -163.4(7) 2 .
N3 C20 N2 C21 0.2(4) . .
C18 C20 N2 C21 -179.6(4) . .
N4 C21 N2 C20 -0.1(5) . .
C22 C21 N2 C20 -176.9(4) . .
N2 C20 N3 N4 -0.2(5) . .
C18 C20 N3 N4 179.6(3) . .
N2 C21 N4 N3 0.0(4) . .
C22 C21 N4 N3 176.8(4) . .
C20 N3 N4 C21 0.1(4) . .
C23 C24 N5 C25 0.6(7) . .
C23 C24 N5 Zn1 -164.4(4) . 2_545
C26 C25 N5 C24 -0.6(7) . .
C26 C25 N5 Zn1 164.2(4) . 2_545
O2 C1 O1 Zn1 35.6(6) . .
C2 C1 O1 Zn1 -144.5(3) . .
O3 Zn1 O1 C1 -158(2) 3_675 .
O4 Zn1 O1 C1 -163.0(3) 1_455 .
O2 Zn1 O1 C1 21.4(3) 3_675 .
N5 Zn1 O1 C1 -82.7(3) 2 .
N1 Zn1 O1 C1 104.8(3) . .
O1 C1 O2 Zn1 -130.4(3) . 3_675
C2 C1 O2 Zn1 49.7(5) . 3_675
O4 C14 O3 Zn1 -114.2(4) . 3_675
C13 C14 O3 Zn1 64.9(5) . 3_675
O3 C14 O4 Zn1 19.5(6) . 1_655
C13 C14 O4 Zn1 -159.7(3) . 1_655
